data_4038125
loop_
_publ_author_name
'Yepremyan, Akop'
'Mekhail, Magy A.'
'Niebuhr, Brian P.'
'Pota, Kristof'
'Sadagopan, Nishanth'
'Schwartz, Timothy M.'
'Green, Kayla N.'

_publ_section_title
;
 Synthesis of 12-Membered Tetra-aza Macrocyclic Pyridinophanes Bearing
 Electron-Withdrawing Groups.
;
_journal_issue 7
_journal_name_full 'The Journal of organic chemistry'
_journal_page_first 4988
_journal_page_last 4998
_journal_paper_doi 10.1021/acs.joc.0c00188
_journal_volume 85
_journal_year 2020
_chemical_formula_moiety 'C132 H204 Cl36 Cu12 N48 O49.66'
_chemical_formula_sum 'C132 H204 Cl36 Cu12 N48 O49.66'
_chemical_formula_weight 5296.85
_chemical_melting_point ?
_chemical_name_common none
_space_group_crystal_system monoclinic
_space_group_IT_number 12
_space_group_name_Hall '-C 2y'
_space_group_name_H-M_alt 'C 1 2/m 1'
_atom_sites_solution_hydrogens geom
_audit_creation_date 2019-12-10
_audit_creation_method
;
Olex2 1.2
(compiled 2018.05.29 svn.r3508 for OlexSys, GUI svn.r5506)
;
_cell_angle_alpha 90
_cell_angle_beta 105.232(3)
_cell_angle_gamma 90
_cell_formula_units_Z 2
_cell_length_a 26.405(3)
_cell_length_b 29.054(3)
_cell_length_c 13.1898(11)
_cell_measurement_reflns_used 9841
_cell_measurement_temperature 100(2)
_cell_measurement_theta_max 25.845
_cell_measurement_theta_min 2.880
_cell_volume 9763.4(17)
_computing_cell_refinement 'Apex3 (Bruker AXS Inc., 2017)'
_computing_data_collection 'Apex3 (Bruker AXS Inc., 2017)'
_computing_data_reduction 'SAINT V8.32B (Bruker AXS Inc., 2013)'
_computing_molecular_graphics 'Olex2 (Dolomanov et al., 2009)'
_computing_publication_material 'Olex2 (Dolomanov et al., 2009)'
_computing_structure_refinement 'XL (Sheldrick, 2008)'
_computing_structure_solution 'SHELXT 2014/4 (Sheldrick, 2014)'
_diffrn_ambient_temperature 99.89
_diffrn_detector_area_resol_mean 10.24
_diffrn_measured_fraction_theta_full 0.979
_diffrn_measured_fraction_theta_max 0.979
_diffrn_measurement_device_type
;
 Bruker D8 Quest with Photon 100 CMOS Detector
;
_diffrn_measurement_method
;
 \f and \w scans with 1.0 deg/frame and 40 seconds of
 exposure time. Detector was at 60mm from crystal.
;
_diffrn_radiation_type MoK\a
_diffrn_radiation_wavelength 0.71073
_diffrn_reflns_av_R_equivalents 0.0733
_diffrn_reflns_av_unetI/netI 0.0374
_diffrn_reflns_Laue_measured_fraction_full 0.979
_diffrn_reflns_Laue_measured_fraction_max 0.979
_diffrn_reflns_limit_h_max 28
_diffrn_reflns_limit_h_min -28
_diffrn_reflns_limit_k_max 31
_diffrn_reflns_limit_k_min -31
_diffrn_reflns_limit_l_max 14
_diffrn_reflns_limit_l_min -14
_diffrn_reflns_number 65370
_diffrn_reflns_point_group_measured_fraction_full 0.979
_diffrn_reflns_point_group_measured_fraction_max 0.979
_diffrn_reflns_theta_full 22.483
_diffrn_reflns_theta_max 22.483
_diffrn_reflns_theta_min 2.903
_diffrn_source 'fine-focused sealed tube'
_exptl_absorpt_coefficient_mu 1.8590
_exptl_absorpt_correction_T_max 0.7710
_exptl_absorpt_correction_T_min 0.7040
_exptl_absorpt_correction_type multi-scan
_exptl_crystal_colour blue
_exptl_crystal_density_diffrn 1.802
_exptl_crystal_density_meas ?
_exptl_crystal_density_method none
_exptl_crystal_description Block
_exptl_crystal_F_000 5378.6
_exptl_crystal_size_max 0.212
_exptl_crystal_size_mid 0.174
_exptl_crystal_size_min 0.079
_exptl_transmission_factor_max 22.48
_exptl_transmission_factor_min 2.88
_refine_diff_density_max 2.314
_refine_diff_density_min -1.030
_refine_diff_density_rms 0.122
_refine_ls_extinction_method none
_refine_ls_goodness_of_fit_ref 1.059
_refine_ls_hydrogen_treatment constr
_refine_ls_matrix_type full
_refine_ls_number_parameters 721
_refine_ls_number_reflns 6398
_refine_ls_number_restraints 15
_refine_ls_restrained_S_all 1.058
_refine_ls_R_factor_all 0.0851
_refine_ls_R_factor_gt 0.0617
_refine_ls_shift/su_max 0.001
_refine_ls_shift/su_mean 0.000
_refine_ls_structure_factor_coef Fsqd
_refine_ls_weighting_details 'w=1/[\s^2^(Fo^2^)+(0.0208P)^2^+246.7035P] where P=(Fo^2^+2Fc^2^)/3'
_refine_ls_weighting_scheme calc
_refine_ls_wR_factor_gt 0.1190
_refine_ls_wR_factor_ref 0.1309
_reflns_Friedel_coverage 0.000
_reflns_number_gt 4942
_reflns_number_total 6398
_reflns_threshold_expression 'I > 2\s(I)'
_cod_data_source_file jo0c00188_si_008.cif
_cod_data_source_block l8cu_apex2_040318
_cod_depositor_comments
;
The following automatic conversions were performed:

data item '_chemical_melting_point' value 'not measured' was changed
to '?' -- the value is undefined or not given.

data item '_exptl_crystal_density_meas' value 'not measured' was
changed to '?' -- the value is perceived as not measured.

Automatic conversion script
Id: cif_fix_values 7556 2019-12-06 15:28:31Z antanas 

 Adding full bibliography for 4038125--4038126.cif.
;
_cod_original_cell_volume 9763.6(15)
_cod_database_code 4038125
_shelx_shelxl_version_number 2018/3
_shelx_space_group_comment
;
The symmetry employed for this shelxl refinement is uniquely defined
by the following loop, which should always be used as a source of
symmetry information in preference to the above space-group names.
They are only intended as comments.
;
_shelx_estimated_absorpt_t_max 0.7453
_shelx_estimated_absorpt_t_min 0.6650
_exptl_absorpt_special_details
;
 The crystal was mounted using Paratone-N oil (cryoprotectant)
 on the tip of MiTeGen MicroLoops LD. It was placed on magnetic 
 head of goniometer directly into the cold gas stream of a 
 liquid-nitrogen based cryostat.
;
_olex2_refinement_description
;
1. Fixed Uiso
 At 1.2 times of:
  All C(H) groups, All C(H,H) groups, All N(H) groups
2. Uiso/Uaniso restraints and constraints
C24: within 2A with sigma of 0.04 and sigma for terminal atoms of 0.08
H2 \\sim C24: within 2A with sigma of 0.04 and sigma for terminal atoms of 0.08
3. Rigid body (RIGU) restrains
 O6, O8, O7, O5
 with sigma for 1-2 distances of 0.004 and sigma for 1-3 distances of 0.004
4. Others
 Fixed Sof: O15(0.5) O12(0.5) O14(0.5) O13(0.5)
5.a Ternary CH refined with riding coordinates:
 N8(H8), N10(H10), N3(H3), N14(H14), N12(H12), N1(H1), N2(H2), N6(H6),
 N11(H11), N7(H7)
5.b Secondary CH2 refined with riding coordinates:
 C6(H6A,H6B), C11(H11A,H11B), C7(H7A,H7B), C8(H8A,H8B), C25(H25A,H25B),
 C10(H10A,H10B), C12(H12A,H12B), C9(H9A,H9B), C18(H18A,H18B), C19(H19A,H19B),
 C23(H23A,H23B), C20(H20A,H20B), C22(H22A,H22B), C31(H31A,H31B), C30(H30A,H30B),
  C29(H29A,H29B), C21(H21A,H21B), C24(H24A,H24B)
5.c Aromatic/amide H refined with riding coordinates:
 C27(H27), C4(H4), C16(H16), C2(H2A), C33(H33), C14(H14A)
;
_olex2_submission_special_instructions 'No special instructions were received'

loop_
_space_group_symop_operation_xyz
'x, y, z'
'-x, y, -z'
'x+1/2, y+1/2, z'
'-x+1/2, y+1/2, -z'
'-x, -y, -z'
'x, -y, z'
'-x+1/2, -y+1/2, -z'
'x+1/2, -y+1/2, z'

loop_
_atom_site_label
_atom_site_type_symbol
_atom_site_fract_x
_atom_site_fract_y
_atom_site_fract_z
_atom_site_U_iso_or_equiv
_atom_site_adp_type
_atom_site_occupancy
_atom_site_site_symmetry_order
_atom_site_calc_flag
_atom_site_refinement_flags_posn
_atom_site_refinement_flags_adp
_atom_site_refinement_flags_occupancy
_atom_site_disorder_assembly
_atom_site_disorder_group
Cu2 Cu 0.94387(4) 1.000000 0.56528(9) 0.0115(3) Uani 1 2 d S T P . .
Cu4 Cu 0.59581(5) 1.000000 1.00855(9) 0.0120(3) Uani 1 2 d S T P . .
Cu1 Cu 0.94127(3) 0.82117(3) 1.05824(7) 0.0197(2) Uani 1 1 d . . . . .
Cu3 Cu 0.91110(4) 0.65417(3) 1.49799(7) 0.0232(3) Uani 1 1 d . . . . .
Cl7 Cl 0.56921(10) 1.000000 1.16198(19) 0.0186(6) Uani 1 2 d S T P . .
Cl4 Cl 1.03163(9) 1.000000 0.63776(19) 0.0181(6) Uani 1 2 d S T P . .
Cl14 Cl 1.000000 1.000000 1.000000 0.0162(8) Uani 1 4 d S T P . .
Cl10 Cl 0.75063(10) 1.000000 0.7969(2) 0.0193(6) Uani 1 2 d S T P . .
Cl8 Cl 0.84531(10) 1.000000 1.1958(2) 0.0240(6) Uani 1 2 d S T P . .
Cl11 Cl 1.000000 0.82355(9) 1.500000 0.0231(7) Uani 1 2 d S T P . .
Cl3 Cl 0.69965(10) 1.000000 0.3256(2) 0.0270(7) Uani 1 2 d S T P . .
Cl2 Cl 0.69528(7) 0.83220(6) 0.82943(15) 0.0231(5) Uani 1 1 d . . . . .
Cl1 Cl 1.03028(7) 0.81984(7) 1.13561(15) 0.0282(5) Uani 1 1 d . . . . .
Cl6 Cl 0.66231(8) 0.67169(7) 1.30387(15) 0.0263(5) Uani 1 1 d . . . . .
Cl9 Cl 0.74142(8) 0.83264(6) 1.27290(18) 0.0329(6) Uani 1 1 d . . . . .
Cl5 Cl 0.93440(9) 0.65574(8) 1.34284(16) 0.0358(5) Uani 1 1 d . . . . .
Cl12 Cl 1.000000 0.500000 1.500000 0.0407(12) Uani 1 4 d S T P . .
Cl13 Cl 1.000000 0.64980(10) 1.000000 0.0447(9) Uani 1 2 d S T P . .
O19 O 0.7212(2) 0.95999(18) 0.8092(5) 0.0338(14) Uani 1 1 d . . . . .
N5 N 0.8708(3) 1.000000 0.4801(6) 0.0125(19) Uani 1 2 d S T P . .
N9 N 0.6732(3) 1.000000 1.0528(6) 0.0112(19) Uani 1 2 d S T P . .
O21 O 0.7587(3) 1.000000 0.6926(6) 0.033(2) Uani 1 2 d S T P . .
N4 N 0.8673(2) 0.8248(2) 0.9750(4) 0.0178(14) Uani 1 1 d . . . . .
N8 N 0.5570(3) 1.000000 0.8562(6) 0.019(2) Uani 1 2 d S T P . .
H8 H 0.518480 1.000000 0.850603 0.022 Uiso 1 2 calc RS T P . .
N10 N 0.6094(2) 0.9321(2) 0.9896(5) 0.0190(15) Uani 1 1 d . . . . .
H10 H 0.583360 0.913537 1.015222 0.023 Uiso 1 1 calc R . . . .
O20 O 0.8005(3) 1.000000 0.8758(7) 0.045(2) Uani 1 2 d S T P . .
N3 N 0.9282(2) 0.8906(2) 1.0807(5) 0.0253(16) Uani 1 1 d . . . . .
H3 H 0.959177 0.909281 1.074989 0.030 Uiso 1 1 calc R . . . .
N14 N 0.8913(3) 0.5865(2) 1.5026(5) 0.0238(16) Uani 1 1 d . . . . .
H14 H 0.917692 0.566632 1.481333 0.029 Uiso 1 1 calc R . . . .
N12 N 0.9037(2) 0.7239(2) 1.5240(5) 0.0229(15) Uani 1 1 d . . . . .
H12 H 0.925412 0.741287 1.485186 0.027 Uiso 1 1 calc R . . . .
N13 N 0.8328(3) 0.6588(2) 1.4540(5) 0.0243(16) Uani 1 1 d . . . . .
N1 N 0.9225(3) 0.7512(2) 1.0431(6) 0.0324(18) Uani 1 1 d . . . . .
H1 H 0.951898 0.734529 1.024211 0.039 Uiso 1 1 calc R . . . .
N2 N 0.9183(3) 0.8120(2) 1.2081(5) 0.0298(17) Uani 1 1 d . . . . .
H2 H 0.950846 0.809664 1.267189 0.036 Uiso 1 1 calc R U . . .
O1 O 0.7163(3) 0.8753(2) 1.2886(6) 0.042(3) Uani 0.87(2) 1 d . . . . .
C5 C 0.8439(3) 0.8664(2) 0.9632(6) 0.0168(17) Uani 1 1 d . . . . .
C26 C 0.6993(3) 0.9599(3) 1.0723(6) 0.0182(17) Uani 1 1 d . . . . .
N6 N 0.9282(3) 0.9301(2) 0.5698(7) 0.043(2) Uani 1 1 d . . . . .
H6 H 0.958839 0.912634 0.558256 0.052 Uiso 1 1 calc R . . . .
C27 C 0.7527(3) 0.9585(3) 1.1149(6) 0.0205(18) Uani 1 1 d . . . . .
H27 H 0.770944 0.930066 1.129080 0.025 Uiso 1 1 calc R . . . .
N11 N 0.9434(3) 0.6490(3) 1.6509(6) 0.0397(19) Uani 1 1 d . . . . .
H11 H 0.981918 0.655034 1.664499 0.048 Uiso 1 1 calc R . . . .
C32 C 0.8455(3) 0.9597(3) 0.4576(6) 0.0205(18) Uani 1 1 d . . . . .
O4 O 0.7510(3) 0.8321(2) 1.1744(7) 0.066(4) Uani 1.00(2) 1 d . . . . .
C3 C 0.7619(3) 0.8294(3) 0.8873(6) 0.0178(18) Uani 1 1 d . . . . .
C4 C 0.7906(3) 0.8694(2) 0.9188(5) 0.0162(17) Uani 1 1 d . . . . .
H4 H 0.773556 0.898464 0.909906 0.019 Uiso 1 1 calc R . . . .
C16 C 0.7583(3) 0.7059(3) 1.3993(6) 0.0219(19) Uani 1 1 d . . . . .
H16 H 0.742940 0.735691 1.390551 0.026 Uiso 1 1 calc R . . . .
C15 C 0.7281(3) 0.6667(3) 1.3654(6) 0.0238(19) Uani 1 1 d . . . . .
C2 C 0.7874(3) 0.7871(3) 0.9006(6) 0.0215(18) Uani 1 1 d . . . . .
H2A H 0.768278 0.759475 0.879898 0.026 Uiso 1 1 calc R . . . .
N7 N 0.9196(5) 1.000000 0.7143(8) 0.059(4) Uani 1 2 d S T P . .
H7 H 0.951546 1.000000 0.775140 0.070 Uiso 1 2 calc RS T P . .
O3 O 0.7878(3) 0.8282(3) 1.3544(6) 0.071(4) Uani 1.00(2) 1 d . . . . .
O2 O 0.7049(3) 0.7963(2) 1.2796(6) 0.048(3) Uani 0.89(2) 1 d . . . . .
C34 C 0.7666(4) 1.000000 0.3869(8) 0.019(3) Uani 1 2 d S T P . .
C17 C 0.8105(3) 0.7003(3) 1.4454(6) 0.0190(18) Uani 1 1 d . . . . .
C28 C 0.7788(4) 1.000000 1.1362(8) 0.020(3) Uani 1 2 d S T P . .
C1 C 0.8410(3) 0.7859(3) 0.9445(6) 0.0216(18) Uani 1 1 d . . . . .
C6 C 0.8802(3) 0.9057(3) 0.9997(6) 0.0245(19) Uani 1 1 d . . . . .
H6A H 0.861890 0.929782 1.029825 0.029 Uiso 1 1 calc R . . . .
H6B H 0.890427 0.919210 0.939141 0.029 Uiso 1 1 calc R . . . .
C33 C 0.7925(3) 0.9585(3) 0.4109(6) 0.0232(19) Uani 1 1 d . . . . .
H33 H 0.774259 0.930134 0.395772 0.028 Uiso 1 1 calc R . . . .
C11 C 0.8747(3) 0.7439(3) 0.9596(7) 0.032(2) Uani 1 1 d . . . . .
H11A H 0.855079 0.717445 0.977743 0.038 Uiso 1 1 calc R . . . .
H11B H 0.883864 0.736483 0.893284 0.038 Uiso 1 1 calc R . . . .
C13 C 0.8051(3) 0.6208(3) 1.4227(6) 0.0236(19) Uani 1 1 d . . . . .
C14 C 0.7510(3) 0.6233(3) 1.3760(6) 0.0229(19) Uani 1 1 d . . . . .
H14A H 0.730857 0.596447 1.352551 0.028 Uiso 1 1 calc R . . . .
C7 C 0.9218(3) 0.8934(3) 1.1914(6) 0.035(2) Uani 1 1 d . . . . .
H7A H 0.957022 0.894353 1.241610 0.042 Uiso 1 1 calc R . . . .
H7B H 0.903573 0.922432 1.199034 0.042 Uiso 1 1 calc R . . . .
C8 C 0.8917(3) 0.8539(3) 1.2195(6) 0.030(2) Uani 1 1 d . . . . .
H8A H 0.889376 0.857188 1.292878 0.036 Uiso 1 1 calc R . . . .
H8B H 0.855594 0.853513 1.172670 0.036 Uiso 1 1 calc R . . . .
C25 C 0.6627(3) 0.9190(3) 1.0505(9) 0.047(3) Uani 1 1 d . . . . .
H25A H 0.676918 0.895550 1.010981 0.056 Uiso 1 1 calc R . . . .
H25B H 0.660888 0.905135 1.118006 0.056 Uiso 1 1 calc R . . . .
C10 C 0.9188(4) 0.7346(3) 1.1453(7) 0.032(2) Uani 1 1 d . . . . .
H10A H 0.954505 0.729378 1.191249 0.039 Uiso 1 1 calc R . . . .
H10B H 0.899965 0.704758 1.136149 0.039 Uiso 1 1 calc R . . . .
C12 C 0.8382(3) 0.5777(3) 1.4334(7) 0.028(2) Uani 1 1 d . . . . .
H12A H 0.821202 0.552633 1.463212 0.033 Uiso 1 1 calc R . . . .
H12B H 0.840974 0.567849 1.363189 0.033 Uiso 1 1 calc R . . . .
C9 C 0.8908(4) 0.7677(3) 1.1966(6) 0.032(2) Uani 1 1 d . . . . .
H9A H 0.854196 0.771566 1.153512 0.039 Uiso 1 1 calc R . . . .
H9B H 0.889777 0.755931 1.266553 0.039 Uiso 1 1 calc R . . . .
C18 C 0.8496(4) 0.7389(3) 1.4868(7) 0.035(2) Uani 1 1 d . . . . .
H18A H 0.847233 0.761818 1.430147 0.042 Uiso 1 1 calc R . . . .
H18B H 0.839460 0.754577 1.545198 0.042 Uiso 1 1 calc R . . . .
C19 C 0.9272(4) 0.7296(3) 1.6374(7) 0.041(2) Uani 1 1 d . . . . .
H19A H 0.910878 0.756260 1.663235 0.050 Uiso 1 1 calc R . . . .
H19B H 0.965223 0.735873 1.650339 0.050 Uiso 1 1 calc R . . . .
C23 C 0.5992(4) 0.9257(3) 0.8747(7) 0.045(3) Uani 1 1 d . . . . .
H23A H 0.633305 0.924173 0.857009 0.054 Uiso 1 1 calc R . . . .
H23B H 0.581535 0.895643 0.855958 0.054 Uiso 1 1 calc R . . . .
O15 O 0.9874(4) 0.6895(4) 0.9570(7) 0.023(3) Uani 0.5 1 d . . . . .
O11 O 1.0568(5) 0.500000 1.5559(11) 0.029(6) Uani 0.54(3) 2 d S T P . .
C20 C 0.9195(4) 0.6875(4) 1.6961(7) 0.051(3) Uani 1 1 d . . . . .
H20A H 0.936933 0.691030 1.771947 0.061 Uiso 1 1 calc R . . . .
H20B H 0.881673 0.681776 1.687521 0.061 Uiso 1 1 calc R . . . .
O6 O 1.0204(4) 0.7837(4) 1.5570(8) 0.035(4) Uani 0.525(18) 1 d . U . . .
O16 O 0.9840(4) 0.9590(3) 0.9379(8) 0.032(4) Uani 0.56(2) 1 d . . . . .
O12 O 0.9816(4) 0.6499(4) 1.1070(8) 0.029(3) Uani 0.5 1 d . . . . .
C22 C 0.8941(5) 0.5792(4) 1.6151(7) 0.055(3) Uani 1 1 d . . . . .
H22A H 0.861043 0.590215 1.628971 0.066 Uiso 1 1 calc R . . . .
H22B H 0.896972 0.545782 1.630369 0.066 Uiso 1 1 calc R . . . .
C31 C 0.8812(3) 0.9186(3) 0.4833(10) 0.058(3) Uani 1 1 d . . . . .
H31A H 0.862192 0.892562 0.504661 0.070 Uiso 1 1 calc R . . . .
H31B H 0.892292 0.909190 0.420207 0.070 Uiso 1 1 calc R . . . .
O14 O 0.9394(4) 0.6503(3) 0.9446(7) 0.021(2) Uani 0.5 1 d . . . . .
O5 O 0.9841(4) 0.8642(3) 1.4369(9) 0.027(4) Uani 0.478(18) 1 d . U . . .
O8 O 1.0583(4) 0.8210(4) 1.5286(8) 0.031(4) Uani 0.509(18) 1 d . U . . .
C30 C 0.9237(4) 0.9200(5) 0.6753(12) 0.101(6) Uani 1 1 d . . . . .
H30A H 0.959133 0.918360 0.724323 0.121 Uiso 1 1 calc R . . . .
H30B H 0.906524 0.889711 0.675461 0.121 Uiso 1 1 calc R . . . .
O17 O 1.0171(6) 1.000000 0.9103(12) 0.045(8) Uani 0.55(3) 2 d S T P . .
C29 C 0.8919(4) 0.9567(6) 0.7121(8) 0.090(6) Uani 1 1 d . . . . .
H29A H 0.856332 0.958836 0.663441 0.108 Uiso 1 1 calc R . . . .
H29B H 0.888293 0.949167 0.783119 0.108 Uiso 1 1 calc R . . . .
O9 O 0.9850(4) 0.5405(4) 1.4545(9) 0.039(5) Uani 0.51(2) 1 d . . . . .
C21 C 0.9363(6) 0.6017(4) 1.6827(8) 0.076(4) Uani 1 1 d . . . . .
H21A H 0.968739 0.584104 1.686027 0.091 Uiso 1 1 calc R . . . .
H21B H 0.930829 0.602157 1.754117 0.091 Uiso 1 1 calc R . . . .
O7 O 1.0171(4) 0.8267(4) 1.4040(8) 0.036(4) Uani 0.529(19) 1 d . U . . .
O13 O 1.0118(5) 0.6088(4) 1.0429(8) 0.036(3) Uani 0.5 1 d . . . . .
C24 C 0.5701(8) 0.9579(5) 0.8152(8) 0.142(9) Uani 1 1 d . U . . .
H24A H 0.536491 0.943098 0.778597 0.171 Uiso 1 1 calc R . . . .
H24B H 0.587948 0.966018 0.760396 0.171 Uiso 1 1 calc R . . . .
O10 O 0.9759(7) 0.500000 1.6029(12) 0.134(6) Uani 1 2 d S T P . .
O18 O 1.0574(6) 1.000000 1.0271(12) 0.105(5) Uani 1 2 d S T P . .

loop_
_atom_site_aniso_label
_atom_site_aniso_U_11
_atom_site_aniso_U_22
_atom_site_aniso_U_33
_atom_site_aniso_U_23
_atom_site_aniso_U_13
_atom_site_aniso_U_12
Cu2 0.0033(6) 0.0193(7) 0.0107(6) 0.000 -0.0005(5) 0.000
Cu4 0.0114(7) 0.0146(7) 0.0092(6) 0.000 0.0013(5) 0.000
Cu1 0.0131(5) 0.0195(5) 0.0268(5) 0.0022(4) 0.0061(4) 0.0032(4)
Cu3 0.0323(6) 0.0207(5) 0.0199(5) -0.0041(4) 0.0129(5) -0.0022(4)
Cl7 0.0126(14) 0.0324(16) 0.0107(13) 0.000 0.0030(11) 0.000
Cl4 0.0055(13) 0.0339(16) 0.0136(13) 0.000 0.0003(11) 0.000
Cl14 0.008(2) 0.026(2) 0.011(2) 0.000 -0.0038(16) 0.000
Cl10 0.0157(14) 0.0181(14) 0.0233(15) 0.000 0.0036(12) 0.000
Cl8 0.0047(13) 0.0406(17) 0.0237(15) 0.000 -0.0018(11) 0.000
Cl11 0.0252(16) 0.0132(14) 0.0238(15) 0.000 -0.0062(12) 0.000
Cl3 0.0018(13) 0.057(2) 0.0205(15) 0.000 -0.0001(11) 0.000
Cl2 0.0173(10) 0.0261(11) 0.0247(11) -0.0030(8) 0.0033(8) 0.0003(8)
Cl1 0.0150(10) 0.0413(13) 0.0250(11) -0.0054(9) -0.0007(9) 0.0038(9)
Cl6 0.0225(11) 0.0287(11) 0.0281(11) -0.0062(9) 0.0073(9) -0.0052(9)
Cl9 0.0324(13) 0.0129(11) 0.0477(14) 0.0026(9) 0.0004(11) 0.0010(9)
Cl5 0.0506(14) 0.0378(13) 0.0270(12) -0.0020(10) 0.0246(11) 0.0026(11)
Cl12 0.013(2) 0.037(3) 0.068(3) 0.000 0.005(2) 0.000
Cl13 0.0359(19) 0.0119(18) 0.099(3) 0.000 0.0396(19) 0.000
O19 0.038(4) 0.016(3) 0.046(4) 0.006(3) 0.008(3) -0.001(3)
N5 0.007(4) 0.023(5) 0.009(4) 0.000 0.004(4) 0.000
N9 0.007(4) 0.008(5) 0.016(5) 0.000 -0.002(4) 0.000
O21 0.023(5) 0.040(5) 0.037(5) 0.000 0.009(4) 0.000
N4 0.024(4) 0.016(4) 0.012(3) -0.002(3) 0.003(3) 0.002(3)
N8 0.008(5) 0.035(6) 0.010(5) 0.000 -0.001(4) 0.000
N10 0.024(4) 0.010(3) 0.020(4) -0.002(3) 0.001(3) -0.009(3)
O20 0.022(5) 0.072(7) 0.032(5) 0.000 -0.006(4) 0.000
N3 0.012(4) 0.017(4) 0.041(4) -0.004(3) -0.002(3) -0.001(3)
N14 0.033(4) 0.018(4) 0.020(4) -0.002(3) 0.006(3) 0.001(3)
N12 0.020(4) 0.023(4) 0.028(4) -0.004(3) 0.009(3) -0.003(3)
N13 0.037(4) 0.014(4) 0.020(4) -0.002(3) 0.006(3) 0.001(3)
N1 0.028(4) 0.021(4) 0.048(5) -0.003(3) 0.009(4) 0.009(3)
N2 0.022(4) 0.028(4) 0.028(4) 0.002(3) -0.014(3) 0.006(3)
O1 0.038(5) 0.014(4) 0.066(6) -0.007(3) 0.002(4) 0.007(3)
C5 0.016(4) 0.019(4) 0.015(4) 0.005(3) 0.003(3) 0.009(3)
C26 0.011(4) 0.016(4) 0.024(4) -0.010(3) 0.000(3) -0.003(3)
N6 0.012(4) 0.017(4) 0.089(7) 0.002(4) -0.008(4) 0.004(3)
C27 0.013(4) 0.022(4) 0.023(4) -0.003(3) -0.001(3) 0.007(3)
N11 0.038(5) 0.032(5) 0.043(5) -0.006(4) 0.001(4) -0.010(4)
C32 0.021(5) 0.018(4) 0.020(4) -0.006(3) 0.001(4) 0.001(4)
O4 0.072(6) 0.053(5) 0.091(7) -0.003(4) 0.053(5) -0.004(4)
C3 0.011(4) 0.024(5) 0.020(4) 0.000(3) 0.008(3) 0.006(3)
C4 0.025(5) 0.013(4) 0.011(4) 0.004(3) 0.006(3) 0.006(3)
C16 0.026(5) 0.022(5) 0.021(4) -0.002(3) 0.011(4) 0.005(4)
C15 0.043(5) 0.017(5) 0.017(4) -0.003(3) 0.018(4) -0.003(4)
C2 0.023(5) 0.021(5) 0.022(4) -0.009(3) 0.009(4) -0.010(4)
N7 0.028(7) 0.146(13) 0.005(5) 0.000 0.010(5) 0.000
O3 0.066(6) 0.072(6) 0.061(6) 0.020(4) -0.007(4) 0.009(4)
O2 0.050(5) 0.024(5) 0.076(6) -0.005(4) 0.026(4) -0.009(3)
C34 0.005(6) 0.037(7) 0.015(6) 0.000 0.001(5) 0.000
C17 0.028(5) 0.016(4) 0.016(4) -0.004(3) 0.010(4) -0.004(4)
C28 0.012(6) 0.038(7) 0.011(6) 0.000 0.006(5) 0.000
C1 0.016(5) 0.019(5) 0.027(5) 0.002(4) 0.001(4) 0.001(4)
C6 0.026(5) 0.015(4) 0.029(5) 0.001(4) 0.001(4) -0.005(4)
C33 0.009(4) 0.030(5) 0.029(5) -0.010(4) 0.003(4) -0.007(4)
C11 0.035(5) 0.014(4) 0.047(6) -0.005(4) 0.011(4) 0.005(4)
C13 0.032(5) 0.018(5) 0.023(4) 0.000(4) 0.013(4) -0.004(4)
C14 0.016(5) 0.029(5) 0.022(4) -0.005(4) 0.004(4) -0.013(4)
C7 0.028(5) 0.044(6) 0.020(5) -0.015(4) -0.017(4) 0.006(4)
C8 0.041(5) 0.030(5) 0.017(4) -0.008(4) 0.001(4) -0.010(4)
C25 0.029(5) 0.011(5) 0.079(8) -0.008(5) -0.023(5) 0.000(4)
C10 0.037(5) 0.022(5) 0.035(5) 0.005(4) 0.005(4) 0.005(4)
C12 0.029(5) 0.019(5) 0.033(5) 0.001(4) 0.004(4) -0.001(4)
C9 0.041(6) 0.028(5) 0.023(5) 0.011(4) -0.001(4) -0.011(4)
C18 0.051(6) 0.019(5) 0.031(5) -0.007(4) 0.003(5) -0.001(4)
C19 0.039(6) 0.035(6) 0.045(6) -0.011(5) 0.002(5) -0.003(4)
C23 0.085(8) 0.033(5) 0.027(5) -0.001(4) 0.032(5) 0.011(5)
O15 0.028(7) 0.020(6) 0.019(6) 0.000(4) 0.003(5) -0.001(5)
O11 0.011(9) 0.038(11) 0.032(10) 0.000 -0.006(7) 0.000
C20 0.056(7) 0.077(8) 0.015(5) -0.016(5) 0.002(5) -0.007(6)
O6 0.035(7) 0.026(7) 0.039(7) 0.002(5) 0.004(5) 0.013(5)
O16 0.033(7) 0.028(7) 0.029(7) -0.006(5) -0.001(5) -0.005(5)
O12 0.038(7) 0.023(6) 0.032(6) 0.001(5) 0.021(6) -0.005(5)
C22 0.095(9) 0.046(6) 0.016(5) 0.001(4) 0.000(5) -0.036(6)
C31 0.016(5) 0.024(5) 0.116(10) -0.018(6) -0.016(6) 0.001(4)
O14 0.014(6) 0.017(6) 0.021(6) 0.006(5) -0.013(4) 0.001(4)
O5 0.033(7) 0.007(6) 0.029(7) 0.008(5) -0.011(5) -0.002(4)
O8 0.024(7) 0.031(7) 0.032(7) -0.012(5) -0.006(5) 0.006(4)
C30 0.018(6) 0.115(12) 0.148(14) 0.120(11) -0.015(7) -0.021(7)
O17 0.032(11) 0.079(15) 0.021(11) 0.000 0.002(8) 0.000
C29 0.008(5) 0.222(17) 0.034(6) 0.078(8) -0.007(5) -0.029(8)
O9 0.025(8) 0.057(10) 0.038(7) 0.030(6) 0.015(5) 0.018(6)
C21 0.118(11) 0.067(8) 0.037(6) 0.009(6) 0.010(7) -0.027(8)
O7 0.046(8) 0.036(7) 0.019(6) 0.000(5) -0.003(5) 0.006(5)
O13 0.044(9) 0.034(7) 0.033(7) 0.011(5) 0.016(6) 0.015(6)
C24 0.26(2) 0.112(12) 0.020(6) -0.029(7) -0.033(9) 0.149(14)
O10 0.169(17) 0.165(16) 0.090(11) 0.000 0.071(11) 0.000
O18 0.085(11) 0.108(12) 0.113(12) 0.000 0.013(9) 0.000

loop_
_atom_type_symbol
_atom_type_description
_atom_type_scat_dispersion_real
_atom_type_scat_dispersion_imag
_atom_type_scat_source
C C 0.0033 0.0016 'International Tables Vol C Tables 4.2.6.8 and 6.1.1.4'
H H 0.0000 0.0000 'International Tables Vol C Tables 4.2.6.8 and 6.1.1.4'
Cl Cl 0.1484 0.1585 'International Tables Vol C Tables 4.2.6.8 and 6.1.1.4'
Cu Cu 0.3201 1.2651 'International Tables Vol C Tables 4.2.6.8 and 6.1.1.4'
N N 0.0061 0.0033 'International Tables Vol C Tables 4.2.6.8 and 6.1.1.4'
O O 0.0106 0.0060 'International Tables Vol C Tables 4.2.6.8 and 6.1.1.4'

loop_
_geom_angle_atom_site_label_1
_geom_angle_atom_site_label_2
_geom_angle_atom_site_label_3
_geom_angle
_geom_angle_site_symmetry_1
_geom_angle_site_symmetry_3
_geom_angle_publ_flag
N5 Cu2 Cl4 170.5(2) . . ?
N5 Cu2 N6 80.95(19) . . ?
N5 Cu2 N6 80.95(19) . 6_575 ?
N5 Cu2 N7 92.2(4) . . ?
N6 Cu2 Cl4 100.24(18) 6_575 . ?
N6 Cu2 Cl4 100.24(18) . . ?
N6 Cu2 N6 155.9(4) . 6_575 ?
N6 Cu2 N7 82.5(3) 6_575 . ?
N6 Cu2 N7 82.5(3) . . ?
N7 Cu2 Cl4 97.3(3) . . ?
N9 Cu4 Cl7 105.7(2) . . ?
N9 Cu4 N8 121.0(3) . . ?
N9 Cu4 N10 80.40(18) . . ?
N9 Cu4 N10 80.39(18) . 6_575 ?
N8 Cu4 Cl7 133.3(3) . . ?
N8 Cu4 N10 86.41(18) . . ?
N8 Cu4 N10 86.41(18) . 6_575 ?
N10 Cu4 Cl7 102.23(18) 6_575 . ?
N10 Cu4 Cl7 102.23(18) . . ?
N10 Cu4 N10 152.2(4) . 6_575 ?
N4 Cu1 Cl1 172.52(19) . . ?
N4 Cu1 N3 81.4(2) . . ?
N4 Cu1 N1 79.9(3) . . ?
N4 Cu1 N2 92.3(2) . . ?
N3 Cu1 Cl1 98.11(18) . . ?
N3 Cu1 N1 155.9(3) . . ?
N3 Cu1 N2 84.0(3) . . ?
N1 Cu1 Cl1 102.4(2) . . ?
N1 Cu1 N2 81.7(3) . . ?
N2 Cu1 Cl1 95.11(18) . . ?
N14 Cu3 Cl5 100.22(19) . . ?
N14 Cu3 N12 154.4(3) . . ?
N12 Cu3 Cl5 100.82(19) . . ?
N13 Cu3 Cl5 103.87(19) . . ?
N13 Cu3 N14 79.6(3) . . ?
N13 Cu3 N12 81.2(2) . . ?
N11 Cu3 Cl5 140.2(2) . . ?
N11 Cu3 N14 86.6(3) . . ?
N11 Cu3 N12 86.5(3) . . ?
N11 Cu3 N13 115.9(3) . . ?
O16 Cl14 O16 68.9(8) 5_777 6_575 ?
O16 Cl14 O16 68.9(8) . 2_757 ?
O16 Cl14 O16 111.1(8) 5_777 2_757 ?
O16 Cl14 O16 180.0 6_575 2_757 ?
O16 Cl14 O16 180.0 . 5_777 ?
O16 Cl14 O16 111.1(8) . 6_575 ?
O16 Cl14 O18 74.4(5) 6_575 5_777 ?
O16 Cl14 O18 74.4(5) 2_757 . ?
O16 Cl14 O18 105.6(5) 5_777 5_777 ?
O16 Cl14 O18 105.6(5) . . ?
O16 Cl14 O18 74.4(5) . 5_777 ?
O16 Cl14 O18 74.4(5) 5_777 . ?
O16 Cl14 O18 105.6(5) 6_575 . ?
O16 Cl14 O18 105.6(5) 2_757 5_777 ?
O17 Cl14 O16 68.0(5) . 6_575 ?
O17 Cl14 O16 68.0(5) 5_777 5_777 ?
O17 Cl14 O16 112.0(5) 5_777 6_575 ?
O17 Cl14 O16 112.0(5) 5_777 . ?
O17 Cl14 O16 112.0(5) . 5_777 ?
O17 Cl14 O16 68.0(5) . . ?
O17 Cl14 O16 112.0(5) . 2_757 ?
O17 Cl14 O16 68.0(5) 5_777 2_757 ?
O17 Cl14 O17 180.0 5_777 . ?
O17 Cl14 O18 110.1(9) 5_777 . ?
O17 Cl14 O18 69.9(9) 5_777 5_777 ?
O17 Cl14 O18 69.9(9) . . ?
O17 Cl14 O18 110.1(9) . 5_777 ?
O18 Cl14 O18 180.0(3) . 5_777 ?
O19 Cl10 O19 108.6(5) 6_575 . ?
O19 Cl10 O21 109.1(3) 6_575 . ?
O19 Cl10 O21 109.1(3) . . ?
O19 Cl10 O20 109.7(3) 6_575 . ?
O19 Cl10 O20 109.7(3) . . ?
O21 Cl10 O20 110.5(5) . . ?
O6 Cl11 O6 69.5(9) 2_758 . ?
O6 Cl11 O5 173.6(7) 2_758 2_758 ?
O6 Cl11 O5 110.7(6) 2_758 . ?
O6 Cl11 O5 110.7(6) . 2_758 ?
O6 Cl11 O5 173.6(7) . . ?
O6 Cl11 O8 66.3(6) 2_758 2_758 ?
O6 Cl11 O8 108.7(6) 2_758 . ?
O6 Cl11 O8 108.7(6) . 2_758 ?
O6 Cl11 O8 66.3(6) . . ?
O6 Cl11 O7 75.5(6) 2_758 . ?
O6 Cl11 O7 75.5(6) . 2_758 ?
O6 Cl11 O7 110.7(6) . . ?
O6 Cl11 O7 110.7(6) 2_758 2_758 ?
O5 Cl11 O5 70.0(9) 2_758 . ?
O5 Cl11 O8 108.1(7) . . ?
O5 Cl11 O8 108.1(7) 2_758 2_758 ?
O5 Cl11 O8 76.7(6) 2_758 . ?
O5 Cl11 O8 76.7(6) . 2_758 ?
O5 Cl11 O7 109.9(7) . 2_758 ?
O5 Cl11 O7 63.7(6) 2_758 2_758 ?
O5 Cl11 O7 109.9(7) 2_758 . ?
O5 Cl11 O7 63.7(6) . . ?
O8 Cl11 O8 174.3(9) 2_758 . ?
O7 Cl11 O8 108.6(6) 2_758 . ?
O7 Cl11 O8 71.7(6) 2_758 2_758 ?
O7 Cl11 O8 71.7(6) . . ?
O7 Cl11 O8 108.6(6) . 2_758 ?
O7 Cl11 O7 172.8(9) 2_758 . ?
O1 Cl9 O2 106.2(4) . . ?
O4 Cl9 O1 110.3(5) . . ?
O4 Cl9 O3 112.2(5) . . ?
O4 Cl9 O2 109.7(5) . . ?
O3 Cl9 O1 108.1(5) . . ?
O3 Cl9 O2 110.2(5) . . ?
O11 Cl12 O11 180.0(5) . 5_768 ?
O11 Cl12 O10 81.4(9) 5_768 . ?
O11 Cl12 O10 98.6(9) 5_768 5_768 ?
O11 Cl12 O10 98.6(9) . . ?
O11 Cl12 O10 81.4(9) . 5_768 ?
O9 Cl12 O11 111.4(5) 5_768 5_768 ?
O9 Cl12 O11 111.4(5) . . ?
O9 Cl12 O11 111.4(5) 2_758 5_768 ?
O9 Cl12 O11 111.4(5) 6_565 . ?
O9 Cl12 O11 68.6(5) 2_758 . ?
O9 Cl12 O11 68.6(5) . 5_768 ?
O9 Cl12 O11 68.6(5) 6_565 5_768 ?
O9 Cl12 O11 68.6(5) 5_768 . ?
O9 Cl12 O9 180.0(5) . 5_768 ?
O9 Cl12 O9 180.0(5) 6_565 2_758 ?
O9 Cl12 O9 56.0(11) . 2_758 ?
O9 Cl12 O9 124.0(11) 2_758 5_768 ?
O9 Cl12 O9 124.0(11) . 6_565 ?
O9 Cl12 O9 56.0(11) 6_565 5_768 ?
O9 Cl12 O10 103.8(6) . . ?
O9 Cl12 O10 103.8(6) 5_768 5_768 ?
O9 Cl12 O10 76.2(6) 5_768 . ?
O9 Cl12 O10 76.2(6) . 5_768 ?
O9 Cl12 O10 103.8(6) 6_565 . ?
O9 Cl12 O10 76.2(6) 6_565 5_768 ?
O9 Cl12 O10 103.8(6) 2_758 5_768 ?
O9 Cl12 O10 76.2(6) 2_758 . ?
O10 Cl12 O10 180.0 . 5_768 ?
O15 Cl13 O15 53.2(8) . 2_757 ?
O15 Cl13 O12 106.3(6) 2_757 2_757 ?
O15 Cl13 O12 106.3(6) . . ?
O15 Cl13 O12 73.5(6) . 2_757 ?
O15 Cl13 O12 73.5(6) 2_757 . ?
O15 Cl13 O14 108.0(6) . 2_757 ?
O15 Cl13 O14 70.9(6) . . ?
O15 Cl13 O14 70.9(6) 2_757 2_757 ?
O15 Cl13 O14 108.0(6) 2_757 . ?
O15 Cl13 O13 127.8(6) . 2_757 ?
O15 Cl13 O13 178.6(7) . . ?
O15 Cl13 O13 178.6(8) 2_757 2_757 ?
O15 Cl13 O13 127.8(6) 2_757 . ?
O12 Cl13 O12 179.7(8) . 2_757 ?
O14 Cl13 O12 95.6(6) . 2_757 ?
O14 Cl13 O12 84.4(6) . . ?
O14 Cl13 O12 84.4(6) 2_757 2_757 ?
O14 Cl13 O12 95.6(6) 2_757 . ?
O14 Cl13 O14 178.9(8) 2_757 . ?
O13 Cl13 O12 106.6(6) 2_757 . ?
O13 Cl13 O12 106.6(6) . 2_757 ?
O13 Cl13 O12 73.6(6) . . ?
O13 Cl13 O12 73.6(6) 2_757 2_757 ?
O13 Cl13 O14 107.7(7) . . ?
O13 Cl13 O14 73.3(6) 2_757 . ?
O13 Cl13 O14 107.7(7) 2_757 2_757 ?
O13 Cl13 O14 73.3(6) . 2_757 ?
O13 Cl13 O13 51.2(10) 2_757 . ?
C32 N5 Cu2 119.0(4) 6_575 . ?
C32 N5 Cu2 119.0(4) . . ?
C32 N5 C32 121.4(9) . 6_575 ?
C26 N9 Cu4 119.7(4) . . ?
C26 N9 Cu4 119.7(4) 6_575 . ?
C26 N9 C26 120.2(8) 6_575 . ?
C5 N4 Cu1 118.0(5) . . ?
C1 N4 Cu1 118.9(5) . . ?
C1 N4 C5 122.5(6) . . ?
Cu4 N8 H8 108.5 . . ?
C24 N8 Cu4 105.8(5) 6_575 . ?
C24 N8 Cu4 105.8(5) . . ?
C24 N8 H8 108.5 6_575 . ?
C24 N8 H8 108.5 . . ?
C24 N8 C24 119.4(17) . 6_575 ?
Cu4 N10 H10 108.7 . . ?
C25 N10 Cu4 110.9(4) . . ?
C25 N10 H10 108.7 . . ?
C25 N10 C23 114.7(7) . . ?
C23 N10 Cu4 104.8(5) . . ?
C23 N10 H10 108.7 . . ?
Cu1 N3 H3 110.2 . . ?
C6 N3 Cu1 108.9(4) . . ?
C6 N3 H3 110.2 . . ?
C6 N3 C7 112.6(6) . . ?
C7 N3 Cu1 104.6(5) . . ?
C7 N3 H3 110.2 . . ?
Cu3 N14 H14 110.1 . . ?
C12 N14 Cu3 110.8(5) . . ?
C12 N14 H14 110.1 . . ?
C12 N14 C22 112.5(7) . . ?
C22 N14 Cu3 102.9(5) . . ?
C22 N14 H14 110.1 . . ?
Cu3 N12 H12 108.6 . . ?
C18 N12 Cu3 111.5(5) . . ?
C18 N12 H12 108.6 . . ?
C18 N12 C19 115.1(7) . . ?
C19 N12 Cu3 104.3(5) . . ?
C19 N12 H12 108.6 . . ?
C17 N13 Cu3 119.0(5) . . ?
C13 N13 Cu3 118.5(5) . . ?
C13 N13 C17 122.1(7) . . ?
Cu1 N1 H1 108.4 . . ?
C11 N1 Cu1 110.6(5) . . ?
C11 N1 H1 108.4 . . ?
C11 N1 C10 113.2(7) . . ?
C10 N1 Cu1 107.8(5) . . ?
C10 N1 H1 108.4 . . ?
Cu1 N2 H2 108.7 . . ?
C8 N2 Cu1 104.3(5) . . ?
C8 N2 H2 108.7 . . ?
C8 N2 C9 120.9(7) . . ?
C9 N2 Cu1 104.9(5) . . ?
C9 N2 H2 108.7 . . ?
N4 C5 C4 119.5(7) . . ?
N4 C5 C6 114.4(6) . . ?
C4 C5 C6 126.1(7) . . ?
N9 C26 C27 121.6(7) . . ?
N9 C26 C25 112.0(6) . . ?
C27 C26 C25 126.2(7) . . ?
Cu2 N6 H6 108.4 . . ?
C31 N6 Cu2 109.3(6) . . ?
C31 N6 H6 108.4 . . ?
C30 N6 Cu2 106.9(7) . . ?
C30 N6 H6 108.4 . . ?
C30 N6 C31 115.3(8) . . ?
C26 C27 H27 121.3 . . ?
C26 C27 C28 117.5(7) . . ?
C28 C27 H27 121.3 . . ?
Cu3 N11 H11 108.4 . . ?
C20 N11 Cu3 103.7(5) . . ?
C20 N11 H11 108.4 . . ?
C21 N11 Cu3 108.0(6) . . ?
C21 N11 H11 108.4 . . ?
C21 N11 C20 119.5(9) . . ?
N5 C32 C33 120.8(7) . . ?
N5 C32 C31 113.3(7) . . ?
C33 C32 C31 125.8(7) . . ?
C4 C3 Cl2 120.3(6) . . ?
C4 C3 C2 119.6(7) . . ?
C2 C3 Cl2 120.1(6) . . ?
C5 C4 C3 119.3(7) . . ?
C5 C4 H4 120.3 . . ?
C3 C4 H4 120.3 . . ?
C15 C16 H16 120.9 . . ?
C17 C16 H16 120.9 . . ?
C17 C16 C15 118.2(7) . . ?
C16 C15 Cl6 120.3(6) . . ?
C14 C15 Cl6 118.9(6) . . ?
C14 C15 C16 120.7(8) . . ?
C3 C2 H2A 120.5 . . ?
C1 C2 C3 118.9(7) . . ?
C1 C2 H2A 120.5 . . ?
Cu2 N7 H7 109.3 . . ?
C29 N7 Cu2 104.1(7) . . ?
C29 N7 Cu2 104.1(7) 6_575 . ?
C29 N7 H7 109.3 6_575 . ?
C29 N7 H7 109.3 . . ?
C29 N7 C29 120.1(14) . 6_575 ?
C33 C34 Cl3 119.2(5) 6_575 . ?
C33 C34 Cl3 119.2(5) . . ?
C33 C34 C33 121.6(10) 6_575 . ?
N13 C17 C16 121.1(7) . . ?
N13 C17 C18 113.1(7) . . ?
C16 C17 C18 125.7(7) . . ?
C27 C28 Cl8 119.2(5) . . ?
C27 C28 Cl8 119.2(5) 6_575 . ?
C27 C28 C27 121.6(10) 6_575 . ?
N4 C1 C2 120.1(7) . . ?
N4 C1 C11 114.1(7) . . ?
C2 C1 C11 125.8(7) . . ?
N3 C6 H6A 109.4 . . ?
N3 C6 H6B 109.4 . . ?
C5 C6 N3 111.2(6) . . ?
C5 C6 H6A 109.4 . . ?
C5 C6 H6B 109.4 . . ?
H6A C6 H6B 108.0 . . ?
C32 C33 C34 117.7(8) . . ?
C32 C33 H33 121.1 . . ?
C34 C33 H33 121.1 . . ?
N1 C11 C1 110.4(6) . . ?
N1 C11 H11A 109.6 . . ?
N1 C11 H11B 109.6 . . ?
C1 C11 H11A 109.6 . . ?
C1 C11 H11B 109.6 . . ?
H11A C11 H11B 108.1 . . ?
N13 C13 C14 120.5(7) . . ?
N13 C13 C12 113.7(7) . . ?
C14 C13 C12 125.6(7) . . ?
C15 C14 C13 117.3(7) . . ?
C15 C14 H14A 121.4 . . ?
C13 C14 H14A 121.4 . . ?
N3 C7 H7A 108.9 . . ?
N3 C7 H7B 108.9 . . ?
H7A C7 H7B 107.7 . . ?
C8 C7 N3 113.6(6) . . ?
C8 C7 H7A 108.9 . . ?
C8 C7 H7B 108.9 . . ?
N2 C8 C7 108.5(7) . . ?
N2 C8 H8A 110.0 . . ?
N2 C8 H8B 110.0 . . ?
C7 C8 H8A 110.0 . . ?
C7 C8 H8B 110.0 . . ?
H8A C8 H8B 108.4 . . ?
N10 C25 C26 111.9(6) . . ?
N10 C25 H25A 109.2 . . ?
N10 C25 H25B 109.2 . . ?
C26 C25 H25A 109.2 . . ?
C26 C25 H25B 109.2 . . ?
H25A C25 H25B 107.9 . . ?
N1 C10 H10A 109.3 . . ?
N1 C10 H10B 109.3 . . ?
N1 C10 C9 111.8(7) . . ?
H10A C10 H10B 107.9 . . ?
C9 C10 H10A 109.3 . . ?
C9 C10 H10B 109.3 . . ?
N14 C12 C13 110.2(6) . . ?
N14 C12 H12A 109.6 . . ?
N14 C12 H12B 109.6 . . ?
C13 C12 H12A 109.6 . . ?
C13 C12 H12B 109.6 . . ?
H12A C12 H12B 108.1 . . ?
N2 C9 C10 108.9(7) . . ?
N2 C9 H9A 109.9 . . ?
N2 C9 H9B 109.9 . . ?
C10 C9 H9A 109.9 . . ?
C10 C9 H9B 109.9 . . ?
H9A C9 H9B 108.3 . . ?
N12 C18 C17 114.4(7) . . ?
N12 C18 H18A 108.7 . . ?
N12 C18 H18B 108.7 . . ?
C17 C18 H18A 108.7 . . ?
C17 C18 H18B 108.7 . . ?
H18A C18 H18B 107.6 . . ?
N12 C19 H19A 109.4 . . ?
N12 C19 H19B 109.4 . . ?
N12 C19 C20 111.0(7) . . ?
H19A C19 H19B 108.0 . . ?
C20 C19 H19A 109.4 . . ?
C20 C19 H19B 109.4 . . ?
N10 C23 H23A 108.3 . . ?
N10 C23 H23B 108.3 . . ?
H23A C23 H23B 107.4 . . ?
C24 C23 N10 116.0(8) . . ?
C24 C23 H23A 108.3 . . ?
C24 C23 H23B 108.3 . . ?
Cl13 O15 O12 61.7(5) . 2_757 ?
Cl13 O15 O14 62.5(5) . . ?
O15 O15 Cl13 63.4(4) 2_757 . ?
O15 O15 O12 104.5(10) 2_757 2_757 ?
O15 O15 O14 108.8(9) 2_757 . ?
O14 O15 O12 86.9(7) . 2_757 ?
Cl12 O11 O9 51.1(5) . 5_768 ?
Cl12 O11 O9 51.1(5) . 2_758 ?
O9 O11 O9 95.2(11) 5_768 2_758 ?
N11 C20 C19 106.2(8) . . ?
N11 C20 H20A 110.5 . . ?
N11 C20 H20B 110.5 . . ?
C19 C20 H20A 110.5 . . ?
C19 C20 H20B 110.5 . . ?
H20A C20 H20B 108.7 . . ?
Cl11 O6 O6 55.3(4) . 2_758 ?
Cl11 O6 O8 59.3(6) . . ?
Cl11 O6 O7 53.5(5) . 2_758 ?
O6 O6 O7 89.0(7) 2_758 2_758 ?
O8 O6 O6 95.1(8) . 2_758 ?
O8 O6 O7 91.3(7) . 2_758 ?
Cl14 O16 O16 55.5(4) . 2_757 ?
Cl14 O16 O17 53.9(6) . . ?
Cl14 O16 O18 53.3(5) . 5_777 ?
O16 O16 O18 86.1(8) 2_757 5_777 ?
O17 O16 O16 93.3(8) . 2_757 ?
O17 O16 O18 88.3(7) . 5_777 ?
Cl13 O12 O15 44.9(4) . 2_757 ?
Cl13 O12 O13 45.7(5) . . ?
O15 O12 O13 83.4(7) 2_757 . ?
N14 C22 H22A 108.9 . . ?
N14 C22 H22B 108.9 . . ?
H22A C22 H22B 107.8 . . ?
C21 C22 N14 113.2(9) . . ?
C21 C22 H22A 108.9 . . ?
C21 C22 H22B 108.9 . . ?
N6 C31 C32 110.0(7) . . ?
N6 C31 H31A 109.7 . . ?
N6 C31 H31B 109.7 . . ?
C32 C31 H31A 109.7 . . ?
C32 C31 H31B 109.7 . . ?
H31A C31 H31B 108.2 . . ?
Cl13 O14 O15 46.6(4) . . ?
Cl13 O14 O13 46.6(4) . 2_757 ?
O15 O14 O13 86.5(7) . 2_757 ?
Cl11 O5 O5 55.0(4) . 2_758 ?
Cl11 O5 O8 52.8(5) . 2_758 ?
Cl11 O5 O7 58.6(6) . . ?
O5 O5 O8 86.1(8) 2_758 2_758 ?
O7 O5 O5 96.3(8) . 2_758 ?
O7 O5 O8 90.7(8) . 2_758 ?
Cl11 O8 O6 54.4(5) . . ?
Cl11 O8 O5 50.5(5) . 2_758 ?
Cl11 O8 O7 53.3(5) . . ?
O6 O8 O5 86.8(7) . 2_758 ?
O6 O8 O7 90.6(7) . . ?
O7 O8 O5 84.1(7) . 2_758 ?
N6 C30 H30A 109.5 . . ?
N6 C30 H30B 109.5 . . ?
N6 C30 C29 110.9(8) . . ?
H30A C30 H30B 108.0 . . ?
C29 C30 H30A 109.5 . . ?
C29 C30 H30B 109.5 . . ?
Cl14 O17 O16 58.1(6) . . ?
Cl14 O17 O16 58.1(6) . 6_575 ?
Cl14 O17 O18 57.6(8) . . ?
O16 O17 O16 98.1(11) . 6_575 ?
O16 O17 O18 92.6(8) 6_575 . ?
O16 O17 O18 92.6(8) . . ?
N7 C29 C30 107.3(8) . . ?
N7 C29 H29A 110.3 . . ?
N7 C29 H29B 110.3 . . ?
C30 C29 H29A 110.3 . . ?
C30 C29 H29B 110.3 . . ?
H29A C29 H29B 108.5 . . ?
Cl12 O9 O11 60.3(6) . 5_768 ?
O9 O9 Cl12 62.0(5) 2_758 . ?
O9 O9 O11 109.4(9) 2_758 5_768 ?
N11 C21 H21A 108.8 . . ?
N11 C21 H21B 108.8 . . ?
C22 C21 N11 113.6(9) . . ?
C22 C21 H21A 108.8 . . ?
C22 C21 H21B 108.8 . . ?
H21A C21 H21B 107.7 . . ?
Cl11 O7 O6 51.0(5) . 2_758 ?
Cl11 O7 O5 57.8(6) . . ?
Cl11 O7 O8 55.0(5) . . ?
O5 O7 O6 91.0(8) . 2_758 ?
O5 O7 O8 93.5(7) . . ?
O8 O7 O6 85.2(7) . 2_758 ?
Cl13 O13 O12 60.7(6) . . ?
Cl13 O13 O14 60.1(6) . 2_757 ?
O14 O13 O12 84.4(7) 2_757 . ?
O13 O13 Cl13 64.4(5) 2_757 . ?
O13 O13 O12 106.1(11) 2_757 . ?
O13 O13 O14 107.0(10) 2_757 2_757 ?
N8 C24 H24A 106.6 . . ?
N8 C24 H24B 106.6 . . ?
C23 C24 N8 123.0(9) . . ?
C23 C24 H24A 106.6 . . ?
C23 C24 H24B 106.6 . . ?
H24A C24 H24B 106.6 . . ?
Cl14 O18 O16 52.3(5) . 2_757 ?
Cl14 O18 O16 52.3(5) . 5_777 ?
Cl14 O18 O17 52.5(7) . . ?
O16 O18 O16 85.3(9) 2_757 5_777 ?
O17 O18 O16 87.2(8) . 5_777 ?
O17 O18 O16 87.2(8) . 2_757 ?

loop_
_geom_bond_atom_site_label_1
_geom_bond_atom_site_label_2
_geom_bond_distance
_geom_bond_site_symmetry_2
_geom_bond_publ_flag
Cu2 Cl4 2.263(3) . ?
Cu2 N5 1.961(8) . ?
Cu2 N6 2.077(7) 6_575 ?
Cu2 N6 2.077(7) . ?
Cu2 N7 2.222(10) . ?
Cu4 Cl7 2.310(3) . ?
Cu4 N9 1.973(8) . ?
Cu4 N8 2.001(8) . ?
Cu4 N10 2.034(6) 6_575 ?
Cu4 N10 2.034(6) . ?
Cu1 Cl1 2.304(2) . ?
Cu1 N4 1.975(6) . ?
Cu1 N3 2.082(6) . ?
Cu1 N1 2.089(7) . ?
Cu1 N2 2.230(7) . ?
Cu3 Cl5 2.287(2) . ?
Cu3 N14 2.040(6) . ?
Cu3 N12 2.071(6) . ?
Cu3 N13 2.000(7) . ?
Cu3 N11 1.979(7) . ?
Cl14 O16 1.444(9) 6_575 ?
Cl14 O16 1.444(9) 5_777 ?
Cl14 O16 1.444(9) 2_757 ?
Cl14 O16 1.443(9) . ?
Cl14 O17 1.373(15) 5_777 ?
Cl14 O17 1.373(15) . ?
Cl14 O18 1.462(14) . ?
Cl14 O18 1.462(14) 5_777 ?
Cl10 O19 1.431(6) 6_575 ?
Cl10 O19 1.431(6) . ?
Cl10 O21 1.446(8) . ?
Cl10 O20 1.447(8) . ?
Cl8 C28 1.725(11) . ?
Cl11 O6 1.408(11) 2_758 ?
Cl11 O6 1.408(11) . ?
Cl11 O5 1.443(10) 2_758 ?
Cl11 O5 1.443(10) . ?
Cl11 O8 1.488(10) . ?
Cl11 O8 1.488(10) 2_758 ?
Cl11 O7 1.455(11) 2_758 ?
Cl11 O7 1.455(11) . ?
Cl3 C34 1.740(10) . ?
Cl2 C3 1.726(7) . ?
Cl6 C15 1.720(9) . ?
Cl9 O1 1.446(7) . ?
Cl9 O4 1.387(8) . ?
Cl9 O3 1.407(7) . ?
Cl9 O2 1.447(7) . ?
Cl12 O11 1.488(13) 5_768 ?
Cl12 O11 1.488(13) . ?
Cl12 O9 1.334(11) 2_758 ?
Cl12 O9 1.334(11) . ?
Cl12 O9 1.334(11) 6_565 ?
Cl12 O9 1.334(11) 5_768 ?
Cl12 O10 1.644(15) 5_768 ?
Cl12 O10 1.644(15) . ?
Cl13 O15 1.289(10) . ?
Cl13 O15 1.289(10) 2_757 ?
Cl13 O12 1.609(10) . ?
Cl13 O12 1.609(10) 2_757 ?
Cl13 O14 1.574(9) . ?
Cl13 O14 1.574(9) 2_757 ?
Cl13 O13 1.319(11) . ?
Cl13 O13 1.319(11) 2_757 ?
N5 C32 1.341(8) 6_575 ?
N5 C32 1.341(8) . ?
N9 C26 1.343(8) . ?
N9 C26 1.343(8) 6_575 ?
N4 C5 1.348(9) . ?
N4 C1 1.333(10) . ?
N8 H8 1.0000 . ?
N8 C24 1.415(11) . ?
N8 C24 1.415(11) 6_575 ?
N10 H10 1.0000 . ?
N10 C25 1.474(10) . ?
N10 C23 1.480(10) . ?
N3 H3 1.0000 . ?
N3 C6 1.494(10) . ?
N3 C7 1.515(11) . ?
N14 H14 1.0000 . ?
N14 C12 1.481(10) . ?
N14 C22 1.481(11) . ?
N12 H12 1.0000 . ?
N12 C18 1.451(11) . ?
N12 C19 1.471(11) . ?
N13 C17 1.335(10) . ?
N13 C13 1.328(10) . ?
N1 H1 1.0000 . ?
N1 C11 1.457(11) . ?
N1 C10 1.460(11) . ?
N2 H2 1.0000 . ?
N2 C8 1.433(11) . ?
N2 C9 1.468(10) . ?
C5 C4 1.378(10) . ?
C5 C6 1.487(11) . ?
C26 C27 1.374(10) . ?
C26 C25 1.511(11) . ?
N6 H6 1.0000 . ?
N6 C31 1.485(12) . ?
N6 C30 1.457(16) . ?
C27 H27 0.9500 . ?
C27 C28 1.381(9) . ?
N11 H11 1.0000 . ?
N11 C20 1.485(12) . ?
N11 C21 1.462(13) . ?
C32 C33 1.373(11) . ?
C32 C31 1.505(12) . ?
C3 C4 1.389(10) . ?
C3 C2 1.389(11) . ?
C4 H4 0.9500 . ?
C16 H16 0.9500 . ?
C16 C15 1.396(11) . ?
C16 C17 1.361(11) . ?
C15 C14 1.390(11) . ?
C2 H2A 0.9500 . ?
C2 C1 1.381(11) . ?
N7 H7 1.0000 . ?
N7 C29 1.451(14) . ?
N7 C29 1.451(14) 6_575 ?
C34 C33 1.380(9) 6_575 ?
C34 C33 1.380(9) . ?
C17 C18 1.525(11) . ?
C1 C11 1.494(11) . ?
C6 H6A 0.9900 . ?
C6 H6B 0.9900 . ?
C33 H33 0.9500 . ?
C11 H11A 0.9900 . ?
C11 H11B 0.9900 . ?
C13 C14 1.400(11) . ?
C13 C12 1.512(11) . ?
C14 H14A 0.9500 . ?
C7 H7A 0.9900 . ?
C7 H7B 0.9900 . ?
C7 C8 1.497(12) . ?
C8 H8A 0.9900 . ?
C8 H8B 0.9900 . ?
C25 H25A 0.9900 . ?
C25 H25B 0.9900 . ?
C10 H10A 0.9900 . ?
C10 H10B 0.9900 . ?
C10 C9 1.480(12) . ?
C12 H12A 0.9900 . ?
C12 H12B 0.9900 . ?
C9 H9A 0.9900 . ?
C9 H9B 0.9900 . ?
C18 H18A 0.9900 . ?
C18 H18B 0.9900 . ?
C19 H19A 0.9900 . ?
C19 H19B 0.9900 . ?
C19 C20 1.489(14) . ?
C23 H23A 0.9900 . ?
C23 H23B 0.9900 . ?
C23 C24 1.329(13) . ?
O15 O15 1.155(19) 2_757 ?
O15 O12 1.752(14) 2_757 ?
O15 O14 1.677(14) . ?
O11 O9 1.596(15) 2_758 ?
O11 O9 1.596(15) 5_768 ?
C20 H20A 0.9900 . ?
C20 H20B 0.9900 . ?
O6 O6 1.60(2) 2_758 ?
O6 O8 1.585(16) . ?
O6 O7 1.753(15) 2_758 ?
O16 O16 1.634(19) 2_757 ?
O16 O17 1.576(14) . ?
O16 O18 1.756(15) 5_777 ?
O12 O13 1.769(15) . ?
C22 H22A 0.9900 . ?
C22 H22B 0.9900 . ?
C22 C21 1.394(14) . ?
C31 H31A 0.9900 . ?
C31 H31B 0.9900 . ?
O14 O13 1.740(15) 2_757 ?
O5 O5 1.65(2) 2_758 ?
O5 O8 1.819(15) 2_758 ?
O5 O7 1.529(16) . ?
O8 O7 1.724(14) . ?
C30 H30A 0.9900 . ?
C30 H30B 0.9900 . ?
C30 C29 1.51(2) . ?
O17 O18 1.63(2) . ?
C29 H29A 0.9900 . ?
C29 H29B 0.9900 . ?
O9 O9 1.25(2) 2_758 ?
C21 H21A 0.9900 . ?
C21 H21B 0.9900 . ?
O13 O13 1.14(2) 2_757 ?
C24 H24A 0.9900 . ?
C24 H24B 0.9900 . ?

loop_
_geom_torsion_atom_site_label_1
_geom_torsion_atom_site_label_2
_geom_torsion_atom_site_label_3
_geom_torsion_atom_site_label_4
_geom_torsion
_geom_torsion_site_symmetry_1
_geom_torsion_site_symmetry_2
_geom_torsion_site_symmetry_3
_geom_torsion_site_symmetry_4
_geom_torsion_publ_flag
Cu2 N5 C32 C33 170.9(6) . . . . ?
Cu2 N5 C32 C31 -12.1(10) . . . . ?
Cu2 N6 C31 C32 -28.7(11) . . . . ?
Cu2 N6 C30 C29 43.2(9) . . . . ?
Cu2 N7 C29 C30 43.7(9) . . . . ?
Cu4 N9 C26 C27 -172.3(6) . . . . ?
Cu4 N9 C26 C25 2.9(10) . . . . ?
Cu4 N8 C24 C23 5(2) . . . . ?
Cu4 N10 C25 C26 -23.6(10) . . . . ?
Cu4 N10 C23 C24 -19.7(14) . . . . ?
Cu1 N4 C5 C4 -170.7(5) . . . . ?
Cu1 N4 C5 C6 10.1(8) . . . . ?
Cu1 N4 C1 C2 170.0(6) . . . . ?
Cu1 N4 C1 C11 -11.7(9) . . . . ?
Cu1 N3 C6 C5 26.4(8) . . . . ?
Cu1 N3 C7 C8 -39.0(8) . . . . ?
Cu1 N1 C11 C1 -26.2(8) . . . . ?
Cu1 N1 C10 C9 42.3(8) . . . . ?
Cu1 N2 C8 C7 -42.7(7) . . . . ?
Cu1 N2 C9 C10 40.5(7) . . . . ?
Cu3 N14 C12 C13 -27.5(8) . . . . ?
Cu3 N14 C22 C21 -39.7(11) . . . . ?
Cu3 N12 C18 C17 4.3(9) . . . . ?
Cu3 N12 C19 C20 -31.4(9) . . . . ?
Cu3 N13 C17 C16 168.9(6) . . . . ?
Cu3 N13 C17 C18 -8.4(8) . . . . ?
Cu3 N13 C13 C14 -170.1(6) . . . . ?
Cu3 N13 C13 C12 4.5(9) . . . . ?
Cu3 N11 C20 C19 -51.8(8) . . . . ?
Cu3 N11 C21 C22 -23.7(13) . . . . ?
Cl14 O16 O17 O16 -44.3(7) . . . 6_575 ?
Cl14 O16 O17 O18 48.8(6) . . . . ?
Cl14 O17 O18 O16 -42.7(5) . . . 5_777 ?
Cl14 O17 O18 O16 42.7(5) . . . 2_757 ?
Cl11 O6 O8 O5 42.1(5) . . . 2_758 ?
Cl11 O6 O8 O7 -42.0(5) . . . . ?
Cl11 O5 O7 O6 41.1(5) . . . 2_758 ?
Cl11 O5 O7 O8 -44.1(6) . . . . ?
Cl11 O8 O7 O6 -44.7(5) . . . 2_758 ?
Cl11 O8 O7 O5 46.0(6) . . . . ?
Cl3 C34 C33 C32 178.8(7) . . . . ?
Cl2 C3 C4 C5 -178.9(5) . . . . ?
Cl2 C3 C2 C1 178.2(6) . . . . ?
Cl6 C15 C14 C13 177.5(6) . . . . ?
Cl13 O15 O14 O13 -27.0(5) . . . 2_757 ?
Cl13 O12 O13 O14 58.7(5) . . . 2_757 ?
Cl13 O12 O13 O13 -47.4(8) . . . 2_757 ?
N5 C32 C33 C34 0.9(12) . . . . ?
N5 C32 C31 N6 27.1(12) . . . . ?
N9 C26 C27 C28 -0.6(12) . . . . ?
N9 C26 C25 N10 14.0(11) . . . . ?
N4 C5 C4 C3 0.1(11) . . . . ?
N4 C5 C6 N3 -24.5(9) . . . . ?
N4 C1 C11 N1 25.1(10) . . . . ?
N10 C23 C24 N8 11(3) . . . . ?
N3 C7 C8 N2 58.5(9) . . . . ?
N14 C22 C21 N11 44.3(15) . . . . ?
N12 C19 C20 N11 57.3(10) . . . . ?
N13 C17 C18 N12 2.3(10) . . . . ?
N13 C13 C14 C15 -0.7(11) . . . . ?
N13 C13 C12 N14 15.5(9) . . . . ?
N1 C10 C9 N2 -57.8(9) . . . . ?
C5 N4 C1 C2 -1.3(11) . . . . ?
C5 N4 C1 C11 177.0(7) . . . . ?
C26 N9 C26 C27 1.8(15) 6_575 . . . ?
C26 N9 C26 C25 177.0(7) 6_575 . . . ?
C26 C27 C28 Cl8 176.8(6) . . . . ?
C26 C27 C28 C27 -0.6(15) . . . 6_575 ?
N6 C30 C29 N7 -61.3(11) . . . . ?
C27 C26 C25 N10 -171.1(8) . . . . ?
C32 N5 C32 C33 -0.3(15) 6_575 . . . ?
C32 N5 C32 C31 176.7(7) 6_575 . . . ?
C3 C2 C1 N4 1.2(11) . . . . ?
C3 C2 C1 C11 -176.9(8) . . . . ?
C4 C5 C6 N3 156.4(7) . . . . ?
C4 C3 C2 C1 -0.4(11) . . . . ?
C16 C15 C14 C13 0.6(11) . . . . ?
C16 C17 C18 N12 -174.9(7) . . . . ?
C15 C16 C17 N13 2.8(11) . . . . ?
C15 C16 C17 C18 179.8(7) . . . . ?
C2 C3 C4 C5 -0.2(11) . . . . ?
C2 C1 C11 N1 -156.7(8) . . . . ?
C17 N13 C13 C14 1.9(11) . . . . ?
C17 N13 C13 C12 176.6(7) . . . . ?
C17 C16 C15 Cl6 -178.5(6) . . . . ?
C17 C16 C15 C14 -1.6(11) . . . . ?
C1 N4 C5 C4 0.6(11) . . . . ?
C1 N4 C5 C6 -178.6(7) . . . . ?
C6 N3 C7 C8 79.1(8) . . . . ?
C6 C5 C4 C3 179.2(7) . . . . ?
C33 C32 C31 N6 -156.0(8) . . . . ?
C33 C34 C33 C32 -1.6(16) 6_575 . . . ?
C11 N1 C10 C9 -80.4(9) . . . . ?
C13 N13 C17 C16 -3.0(11) . . . . ?
C13 N13 C17 C18 179.6(7) . . . . ?
C14 C13 C12 N14 -170.2(7) . . . . ?
C7 N3 C6 C5 -89.2(8) . . . . ?
C8 N2 C9 C10 157.7(7) . . . . ?
C25 N10 C23 C24 -141.6(13) . . . . ?
C25 C26 C27 C28 -175.1(9) . . . . ?
C10 N1 C11 C1 94.9(8) . . . . ?
C12 N14 C22 C21 -159.0(10) . . . . ?
C12 C13 C14 C15 -174.7(7) . . . . ?
C9 N2 C8 C7 -160.2(7) . . . . ?
C18 N12 C19 C20 91.0(9) . . . . ?
C19 N12 C18 C17 -114.1(8) . . . . ?
C23 N10 C25 C26 95.0(9) . . . . ?
O15 Cl13 O15 O12 126.0(11) 2_757 . . 2_757 ?
O15 Cl13 O15 O14 -131.9(11) 2_757 . . . ?
O15 Cl13 O12 O15 -42.5(10) . . . 2_757 ?
O15 Cl13 O12 O13 -138.9(7) 2_757 . . . ?
O15 Cl13 O12 O13 178.6(7) . . . . ?
O15 Cl13 O14 O15 38.8(10) 2_757 . . . ?
O15 Cl13 O14 O13 -179.8(7) 2_757 . . 2_757 ?
O15 Cl13 O14 O13 141.3(7) . . . 2_757 ?
O15 Cl13 O13 O12 52.9(9) 2_757 . . . ?
O15 Cl13 O13 O14 -48.4(9) 2_757 . . 2_757 ?
O15 Cl13 O13 O13 -178.8(9) 2_757 . . 2_757 ?
O15 O15 O14 Cl13 -44.7(7) 2_757 . . . ?
O15 O15 O14 O13 -71.7(10) 2_757 . . 2_757 ?
O15 O12 O13 Cl13 -27.8(5) 2_757 . . . ?
O15 O12 O13 O14 30.9(6) 2_757 . . 2_757 ?
O15 O12 O13 O13 -75.2(11) 2_757 . . 2_757 ?
O11 Cl12 O9 O11 180.000(2) . . . 5_768 ?
O11 Cl12 O9 O9 -42.6(12) . . . 2_758 ?
O11 Cl12 O9 O9 137.4(12) 5_768 . . 2_758 ?
C20 N11 C21 C22 94.4(12) . . . . ?
O6 Cl11 O6 O8 122.5(9) 2_758 . . . ?
O6 Cl11 O6 O7 -119.2(9) 2_758 . . 2_758 ?
O6 Cl11 O5 O5 173.2(7) 2_758 . . 2_758 ?
O6 Cl11 O5 O8 58.0(7) 2_758 . . 2_758 ?
O6 Cl11 O5 O7 -60.9(8) 2_758 . . . ?
O6 Cl11 O8 O6 -56.4(10) 2_758 . . . ?
O6 Cl11 O8 O5 -176.4(7) 2_758 . . 2_758 ?
O6 Cl11 O8 O5 -120.0(7) . . . 2_758 ?
O6 Cl11 O8 O7 67.0(7) 2_758 . . . ?
O6 Cl11 O8 O7 123.5(7) . . . . ?
O6 Cl11 O7 O6 60.9(10) . . . 2_758 ?
O6 Cl11 O7 O5 -176.7(7) . . . . ?
O6 Cl11 O7 O5 122.3(7) 2_758 . . . ?
O6 Cl11 O7 O8 -115.7(7) 2_758 . . . ?
O6 Cl11 O7 O8 -54.8(7) . . . . ?
O6 O6 O8 Cl11 44.1(5) 2_758 . . . ?
O6 O6 O8 O5 86.1(7) 2_758 . . 2_758 ?
O6 O6 O8 O7 2.1(8) 2_758 . . . ?
O6 O8 O7 Cl11 42.7(6) . . . . ?
O6 O8 O7 O6 -2.0(7) . . . 2_758 ?
O6 O8 O7 O5 88.7(8) . . . . ?
O16 Cl14 O16 O16 180.000(11) 6_575 . . 2_757 ?
O16 Cl14 O16 O17 53.9(9) 6_575 . . . ?
O16 Cl14 O16 O17 -126.1(9) 2_757 . . . ?
O16 Cl14 O16 O18 -65.9(8) 6_575 . . 5_777 ?
O16 Cl14 O16 O18 114.1(8) 2_757 . . 5_777 ?
O16 Cl14 O17 O16 -125.6(10) 6_575 . . . ?
O16 Cl14 O17 O16 -54.4(10) 5_777 . . 6_575 ?
O16 Cl14 O17 O16 179.999(6) 5_777 . . . ?
O16 Cl14 O17 O16 180.000(12) 2_757 . . 6_575 ?
O16 Cl14 O17 O16 125.6(10) . . . 6_575 ?
O16 Cl14 O17 O16 54.4(10) 2_757 . . . ?
O16 Cl14 O17 O18 62.8(5) 5_777 . . . ?
O16 Cl14 O17 O18 -117.2(5) . . . . ?
O16 Cl14 O17 O18 117.2(5) 6_575 . . . ?
O16 Cl14 O17 O18 -62.8(5) 2_757 . . . ?
O16 Cl14 O18 O16 -62.2(9) . . . 2_757 ?
O16 Cl14 O18 O16 62.2(9) 6_575 . . 5_777 ?
O16 Cl14 O18 O16 179.998(5) . . . 5_777 ?
O16 Cl14 O18 O16 -117.8(9) 2_757 . . 5_777 ?
O16 Cl14 O18 O16 180.000(1) 6_575 . . 2_757 ?
O16 Cl14 O18 O16 117.8(9) 5_777 . . 2_757 ?
O16 Cl14 O18 O17 58.9(4) . . . . ?
O16 Cl14 O18 O17 121.1(4) 2_757 . . . ?
O16 Cl14 O18 O17 -121.1(4) 5_777 . . . ?
O16 Cl14 O18 O17 -58.9(4) 6_575 . . . ?
O16 O16 O17 Cl14 -41.9(6) 2_757 . . . ?
O16 O16 O17 O16 -86.1(10) 2_757 . . 6_575 ?
O16 O16 O17 O18 6.9(8) 2_757 . . . ?
O16 O17 O18 Cl14 49.1(6) 6_575 . . . ?
O16 O17 O18 Cl14 -49.1(6) . . . . ?
O16 O17 O18 O16 6.4(7) 6_575 . . 5_777 ?
O16 O17 O18 O16 91.8(8) 6_575 . . 2_757 ?
O16 O17 O18 O16 -91.8(8) . . . 5_777 ?
O16 O17 O18 O16 -6.4(7) . . . 2_757 ?
O12 Cl13 O15 O15 -126.0(11) 2_757 . . 2_757 ?
O12 Cl13 O15 O15 53.9(11) . . . 2_757 ?
O12 Cl13 O15 O12 179.9(3) . . . 2_757 ?
O12 Cl13 O15 O14 102.2(6) 2_757 . . . ?
O12 Cl13 O15 O14 -77.9(6) . . . . ?
O12 Cl13 O14 O15 109.4(6) . . . . ?
O12 Cl13 O14 O15 -70.3(6) 2_757 . . . ?
O12 Cl13 O14 O13 -109.3(7) . . . 2_757 ?
O12 Cl13 O14 O13 71.0(6) 2_757 . . 2_757 ?
O12 Cl13 O13 O12 179.9(3) 2_757 . . . ?
O12 Cl13 O13 O14 -101.2(6) . . . 2_757 ?
O12 Cl13 O13 O14 78.7(6) 2_757 . . 2_757 ?
O12 Cl13 O13 O13 128.3(13) . . . 2_757 ?
O12 Cl13 O13 O13 -51.8(13) 2_757 . . 2_757 ?
O12 O15 O14 Cl13 59.5(5) 2_757 . . . ?
O12 O15 O14 O13 32.5(6) 2_757 . . 2_757 ?
C22 N14 C12 C13 87.0(8) . . . . ?
C31 N6 C30 C29 -78.5(12) . . . . ?
C31 C32 C33 C34 -175.7(10) . . . . ?
O14 Cl13 O15 O15 -47.7(11) 2_757 . . 2_757 ?
O14 Cl13 O15 O15 131.9(11) . . . 2_757 ?
O14 Cl13 O15 O12 78.2(6) 2_757 . . 2_757 ?
O14 Cl13 O15 O12 -102.2(6) . . . 2_757 ?
O14 Cl13 O15 O14 -179.6(3) 2_757 . . . ?
O14 Cl13 O12 O15 -110.7(6) . . . 2_757 ?
O14 Cl13 O12 O15 68.2(6) 2_757 . . 2_757 ?
O14 Cl13 O12 O13 -70.8(7) 2_757 . . . ?
O14 Cl13 O12 O13 110.4(7) . . . . ?
O14 Cl13 O13 O12 -78.4(6) . . . . ?
O14 Cl13 O13 O12 101.2(6) 2_757 . . . ?
O14 Cl13 O13 O14 -179.6(3) . . . 2_757 ?
O14 Cl13 O13 O13 49.9(13) . . . 2_757 ?
O14 Cl13 O13 O13 -130.5(13) 2_757 . . 2_757 ?
O5 Cl11 O6 O6 173.2(7) 2_758 . . 2_758 ?
O5 Cl11 O6 O8 -64.3(7) 2_758 . . . ?
O5 Cl11 O6 O7 54.0(7) 2_758 . . 2_758 ?
O5 Cl11 O5 O8 -115.3(9) 2_758 . . 2_758 ?
O5 Cl11 O5 O7 125.8(10) 2_758 . . . ?
O5 Cl11 O8 O6 120.0(7) 2_758 . . . ?
O5 Cl11 O8 O6 -176.6(7) . . . . ?
O5 Cl11 O8 O5 63.4(10) . . . 2_758 ?
O5 Cl11 O8 O7 -53.2(7) . . . . ?
O5 Cl11 O8 O7 -116.6(7) 2_758 . . . ?
O5 Cl11 O7 O6 -176.5(7) 2_758 . . 2_758 ?
O5 Cl11 O7 O6 -122.3(7) . . . 2_758 ?
O5 Cl11 O7 O5 -54.1(10) 2_758 . . . ?
O5 Cl11 O7 O8 67.8(7) 2_758 . . . ?
O5 Cl11 O7 O8 121.9(7) . . . . ?
O5 O5 O7 Cl11 41.9(6) 2_758 . . . ?
O5 O5 O7 O6 83.0(8) 2_758 . . 2_758 ?
O5 O5 O7 O8 -2.2(9) 2_758 . . . ?
O5 O8 O7 Cl11 -44.0(5) 2_758 . . . ?
O5 O8 O7 O6 -88.7(7) 2_758 . . 2_758 ?
O5 O8 O7 O5 2.0(8) 2_758 . . . ?
O8 Cl11 O6 O6 -122.5(9) . . . 2_758 ?
O8 Cl11 O6 O6 54.6(9) 2_758 . . 2_758 ?
O8 Cl11 O6 O8 177.1(4) 2_758 . . . ?
O8 Cl11 O6 O7 118.3(7) . . . 2_758 ?
O8 Cl11 O6 O7 -64.6(7) 2_758 . . 2_758 ?
O8 Cl11 O5 O5 115.3(9) 2_758 . . 2_758 ?
O8 Cl11 O5 O5 -67.8(9) . . . 2_758 ?
O8 Cl11 O5 O8 176.9(5) . . . 2_758 ?
O8 Cl11 O5 O7 58.0(7) . . . . ?
O8 Cl11 O5 O7 -118.9(7) 2_758 . . . ?
O8 Cl11 O7 O6 -58.3(7) 2_758 . . 2_758 ?
O8 Cl11 O7 O6 115.7(7) . . . 2_758 ?
O8 Cl11 O7 O5 64.0(7) 2_758 . . . ?
O8 Cl11 O7 O5 -121.9(7) . . . . ?
O8 Cl11 O7 O8 -174.0(9) 2_758 . . . ?
O8 O5 O7 Cl11 -44.2(5) 2_758 . . . ?
O8 O5 O7 O6 -3.1(7) 2_758 . . 2_758 ?
O8 O5 O7 O8 -88.3(7) 2_758 . . . ?
C30 N6 C31 C32 91.7(12) . . . . ?
O17 Cl14 O16 O16 -53.9(9) 5_777 . . 2_757 ?
O17 Cl14 O16 O16 126.1(9) . . . 2_757 ?
O17 Cl14 O16 O17 179.997(6) 5_777 . . . ?
O17 Cl14 O16 O18 60.1(8) 5_777 . . 5_777 ?
O17 Cl14 O16 O18 -119.9(8) . . . 5_777 ?
O17 Cl14 O18 O16 -121.1(4) . . . 2_757 ?
O17 Cl14 O18 O16 58.9(4) 5_777 . . 2_757 ?
O17 Cl14 O18 O16 121.1(4) . . . 5_777 ?
O17 Cl14 O18 O16 -58.9(4) 5_777 . . 5_777 ?
O17 Cl14 O18 O17 180.000(6) 5_777 . . . ?
C29 N7 C29 C30 159.5(8) 6_575 . . . ?
O9 Cl12 O11 O9 180.000(6) 6_565 . . 2_758 ?
O9 Cl12 O11 O9 -37.0(12) 6_565 . . 5_768 ?
O9 Cl12 O11 O9 180.003(2) . . . 5_768 ?
O9 Cl12 O11 O9 -143.0(12) 5_768 . . 2_758 ?
O9 Cl12 O11 O9 143.0(12) 2_758 . . 5_768 ?
O9 Cl12 O11 O9 37.0(12) . . . 2_758 ?
O9 Cl12 O9 O11 -137.4(12) 2_758 . . 5_768 ?
O9 Cl12 O9 O11 42.6(12) 6_565 . . 5_768 ?
O9 Cl12 O9 O9 180.000(13) 6_565 . . 2_758 ?
C21 N11 C20 C19 -172.0(8) . . . . ?
O7 Cl11 O6 O6 119.2(9) 2_758 . . 2_758 ?
O7 Cl11 O6 O6 -64.6(9) . . . 2_758 ?
O7 Cl11 O6 O8 -118.3(7) 2_758 . . . ?
O7 Cl11 O6 O8 57.9(7) . . . . ?
O7 Cl11 O6 O7 176.2(5) . . . 2_758 ?
O7 Cl11 O5 O5 -125.8(10) . . . 2_758 ?
O7 Cl11 O5 O5 50.6(9) 2_758 . . 2_758 ?
O7 Cl11 O5 O8 -64.6(7) 2_758 . . 2_758 ?
O7 Cl11 O5 O8 118.9(7) . . . 2_758 ?
O7 Cl11 O5 O7 176.5(4) 2_758 . . . ?
O7 Cl11 O8 O6 -123.5(7) . . . . ?
O7 Cl11 O8 O6 64.1(7) 2_758 . . . ?
O7 Cl11 O8 O5 116.6(7) . . . 2_758 ?
O7 Cl11 O8 O5 -55.9(7) 2_758 . . 2_758 ?
O7 Cl11 O8 O7 -172.4(9) 2_758 . . . ?
O7 O6 O8 Cl11 -45.1(5) 2_758 . . . ?
O7 O6 O8 O5 -3.0(6) 2_758 . . 2_758 ?
O7 O6 O8 O7 -87.0(7) 2_758 . . . ?
O13 Cl13 O15 O15 -178.9(9) 2_757 . . 2_757 ?
O13 Cl13 O15 O12 -52.9(9) 2_757 . . 2_757 ?
O13 Cl13 O15 O14 49.3(9) 2_757 . . . ?
O13 Cl13 O12 O15 138.9(7) . . . 2_757 ?
O13 Cl13 O12 O15 178.6(7) 2_757 . . 2_757 ?
O13 Cl13 O12 O13 39.6(11) 2_757 . . . ?
O13 Cl13 O14 O15 -141.3(7) 2_757 . . . ?
O13 Cl13 O14 O15 -179.8(7) . . . . ?
O13 Cl13 O14 O13 -38.5(10) . . . 2_757 ?
O13 Cl13 O13 O12 -128.3(13) 2_757 . . . ?
O13 Cl13 O13 O14 130.5(13) 2_757 . . 2_757 ?
C24 N8 C24 C23 123.7(13) 6_575 . . . ?
O10 Cl12 O11 O9 108.5(6) 5_768 . . 2_758 ?
O10 Cl12 O11 O9 -71.5(6) . . . 2_758 ?
O10 Cl12 O11 O9 -108.5(6) 5_768 . . 5_768 ?
O10 Cl12 O11 O9 71.5(6) . . . 5_768 ?
O10 Cl12 O9 O11 105.1(9) 5_768 . . 5_768 ?
O10 Cl12 O9 O11 -74.9(9) . . . 5_768 ?
O10 Cl12 O9 O9 -117.4(11) 5_768 . . 2_758 ?
O10 Cl12 O9 O9 62.6(11) . . . 2_758 ?
O18 Cl14 O16 O16 65.9(9) . . . 2_757 ?
O18 Cl14 O16 O16 -114.1(9) 5_777 . . 2_757 ?
O18 Cl14 O16 O17 119.9(8) 5_777 . . . ?
O18 Cl14 O16 O17 -60.1(8) . . . . ?
O18 Cl14 O16 O18 180.000(4) . . . 5_777 ?
O18 Cl14 O17 O16 62.8(5) 5_777 . . 6_575 ?
O18 Cl14 O17 O16 117.2(5) . . . . ?
O18 Cl14 O17 O16 -62.8(5) 5_777 . . . ?
O18 Cl14 O17 O16 -117.2(5) . . . 6_575 ?
O18 Cl14 O17 O18 180.000(6) 5_777 . . . ?
O18 O16 O17 Cl14 44.1(6) 5_777 . . . ?
O18 O16 O17 O16 -0.2(10) 5_777 . . 6_575 ?
O18 O16 O17 O18 92.8(8) 5_777 . . . ?
